data_7226737
loop_
_publ_author_name
'Salpage, Sahan R.'
'Xu, Yuewen'
'Som, Bozumeh'
'Sindt, Ammon J.'
'Smith, Mark D.'
'Shimizu, Linda S.'

_publ_section_title
;
 Pyridyl-phenylethynylene Bis-Urea Macrocycle: Self-assembly and Utility
 as a Nanoreactor for the Selective Photoreaction of Isoprene
;
_journal_name_full 'RSC Adv.'
_journal_paper_doi 10.1039/C6RA18681E
_journal_year 2016
_chemical_formula_moiety 'C60 H56 N8 O2, C H2 Cl2'
_chemical_formula_sum 'C61 H58 Cl2 N8 O2'
_chemical_formula_weight 1006.05
_chemical_name_systematic
; 
 ? 
;
_space_group_IT_number 11
_symmetry_cell_setting monoclinic
_symmetry_space_group_name_Hall '-P 2yb'
_symmetry_space_group_name_H-M 'P 1 21/m 1'
_atom_sites_solution_hydrogens geom
_atom_sites_solution_primary direct
_atom_sites_solution_secondary difmap
_audit_creation_method SHELXL-97
_audit_update_record
;
2016-03-10 deposited with the CCDC.
2016-10-03 downloaded from the CCDC.
;
_cell_angle_alpha 90.00
_cell_angle_beta 91.4640(10)
_cell_angle_gamma 90.00
_cell_formula_units_Z 2
_cell_length_a 9.6662(4)
_cell_length_b 18.8900(8)
_cell_length_c 14.4567(6)
_cell_measurement_reflns_used 3774
_cell_measurement_temperature 150(2)
_cell_measurement_theta_max 20.845
_cell_measurement_theta_min 2.505
_cell_volume 2638.85(19)
_computing_cell_refinement 'SAINT-Plus Version 6.45 (Bruker, 2001)'
_computing_data_collection 'SMART Version 5.625 (Bruker, 2001)'
_computing_data_reduction 'SAINT-Plus Version 6.45 (Bruker, 2001)'
_computing_molecular_graphics various
_computing_publication_material 'SHELXTL Version 6.14 (Bruker, 2000)'
_computing_structure_refinement 'SHELXL-97 (Sheldrick, 1997)'
_computing_structure_solution 'SHELXS-97 (Sheldrick, 1990)'
_diffrn_ambient_temperature 150(2)
_diffrn_measured_fraction_theta_full 1.000
_diffrn_measured_fraction_theta_max 1.000
_diffrn_measurement_device_type 'Bruker SMART APEX CCD diffractometer'
_diffrn_measurement_method 'omega scans'
_diffrn_radiation_monochromator graphite
_diffrn_radiation_source 'fine-focus sealed tube'
_diffrn_radiation_type MoK\a
_diffrn_radiation_wavelength 0.71073
_diffrn_reflns_av_R_equivalents 0.0615
_diffrn_reflns_av_sigmaI/netI 0.0437
_diffrn_reflns_limit_h_max 10
_diffrn_reflns_limit_h_min -10
_diffrn_reflns_limit_k_max 20
_diffrn_reflns_limit_k_min -20
_diffrn_reflns_limit_l_max 16
_diffrn_reflns_limit_l_min -16
_diffrn_reflns_number 28637
_diffrn_reflns_theta_full 23.26
_diffrn_reflns_theta_max 23.26
_diffrn_reflns_theta_min 1.41
_exptl_absorpt_coefficient_mu 0.175
_exptl_absorpt_correction_type none
_exptl_crystal_colour 'pale yellow'
_exptl_crystal_density_diffrn 1.266
_exptl_crystal_density_method 'not measured'
_exptl_crystal_description plate
_exptl_crystal_F_000 1060
_exptl_crystal_size_max 0.28
_exptl_crystal_size_mid 0.20
_exptl_crystal_size_min 0.08
_refine_diff_density_max 0.822
_refine_diff_density_min -0.321
_refine_diff_density_rms 0.063
_refine_ls_extinction_method none
_refine_ls_goodness_of_fit_ref 1.017
_refine_ls_hydrogen_treatment constr
_refine_ls_matrix_type full
_refine_ls_number_parameters 379
_refine_ls_number_reflns 3930
_refine_ls_number_restraints 10
_refine_ls_restrained_S_all 1.029
_refine_ls_R_factor_all 0.1066
_refine_ls_R_factor_gt 0.0750
_refine_ls_shift/su_max 0.000
_refine_ls_shift/su_mean 0.000
_refine_ls_structure_factor_coef Fsqd
_refine_ls_weighting_details 'calc w=1/[\s^2^(Fo^2^)+(0.1545P)^2^+0.0000P] where P=(Fo^2^+2Fc^2^)/3'
_refine_ls_weighting_scheme calc
_refine_ls_wR_factor_gt 0.2161
_refine_ls_wR_factor_ref 0.2410
_reflns_number_gt 2476
_reflns_number_total 3930
_reflns_threshold_expression >2sigma(I)
_cod_data_source_file c6ra18681e2.cif
_cod_data_source_block yx031_3m
_cod_depositor_comments
;
The following automatic conversions were performed:

'_symmetry_cell_setting' value 'Monoclinic' changed to 'monoclinic'
according to
/usr/data/users/saulius/crontab/automatic-downloads/rss-feeds/RSC/lib/dictionaries/cif_core.dic
dictionary named 'cif_core.dic' version 2.4.2 from 2011-04-26.

Automatic conversion script
Id: cif_fix_values 4268 2015-11-12 08:31:59Z antanas 
;
_cod_original_sg_symbol_H-M 'P 21/m'
_cod_database_code 7226737

loop_
_symmetry_equiv_pos_as_xyz
'x, y, z'
'-x, y+1/2, -z'
'-x, -y, -z'
'x, -y-1/2, z'

loop_
_atom_site_label
_atom_site_type_symbol
_atom_site_fract_x
_atom_site_fract_y
_atom_site_fract_z
_atom_site_U_iso_or_equiv
_atom_site_adp_type
_atom_site_occupancy
_atom_site_symmetry_multiplicity
_atom_site_calc_flag
_atom_site_refinement_flags
_atom_site_disorder_assembly
_atom_site_disorder_group
C1 C 1.0057(6) 0.7500 0.3967(5) 0.0611(15) Uani 1 2 d S . .
C2 C 1.0338(6) 0.6884(3) 0.2452(3) 0.0868(15) Uani 1 1 d . . .
H2A H 1.0849 0.6454 0.2266 0.104 Uiso 1 1 calc R . .
H2B H 0.9405 0.6864 0.2156 0.104 Uiso 1 1 calc R . .
C3 C 1.2609(7) 0.7500 0.2197(4) 0.0784(19) Uani 1 2 d SD . .
C4 C 1.3180(8) 0.7500 0.3193(4) 0.105(3) Uani 1 2 d SD . .
H4A H 1.2850 0.7921 0.3515 0.157 Uiso 0.50 1 calc PR . .
H4B H 1.4194 0.7504 0.3190 0.157 Uiso 1 2 calc SR . .
H4C H 1.2864 0.7074 0.3512 0.157 Uiso 0.50 1 calc PR . .
C5 C 1.3117(6) 0.6840(4) 0.1704(5) 0.145(3) Uani 1 1 d D . .
H5A H 1.2976 0.6424 0.2096 0.218 Uiso 1 1 calc R . .
H5B H 1.4104 0.6890 0.1580 0.218 Uiso 1 1 calc R . .
H5C H 1.2597 0.6781 0.1118 0.218 Uiso 1 1 calc R . .
C6 C 0.9997(4) 0.6223(2) 0.3956(3) 0.0736(13) Uani 1 1 d . . .
H6A H 1.0237 0.6293 0.4619 0.088 Uiso 1 1 calc R . .
H6B H 1.0637 0.5864 0.3711 0.088 Uiso 1 1 calc R . .
C7 C 0.8546(4) 0.5945(2) 0.3870(3) 0.0574(11) Uani 1 1 d . . .
C8 C 0.8253(5) 0.5259(2) 0.4148(3) 0.0681(12) Uani 1 1 d . . .
H8 H 0.8983 0.4969 0.4383 0.082 Uiso 1 1 calc R . .
C9 C 0.6943(5) 0.4993(2) 0.4091(3) 0.0676(12) Uani 1 1 d . . .
H9 H 0.6768 0.4528 0.4311 0.081 Uiso 1 1 calc R . .
C10 C 0.5869(4) 0.5390(2) 0.3719(3) 0.0562(10) Uani 1 1 d . . .
C11 C 0.6147(5) 0.6062(2) 0.3439(3) 0.0752(13) Uani 1 1 d . . .
H11 H 0.5418 0.6346 0.3187 0.090 Uiso 1 1 calc R . .
C12 C 0.7458(5) 0.6337(2) 0.3514(3) 0.0734(13) Uani 1 1 d . . .
H12 H 0.7618 0.6809 0.3315 0.088 Uiso 1 1 calc R . .
C13 C 0.4496(5) 0.5100(2) 0.3603(3) 0.0623(11) Uani 1 1 d . . .
C14 C 0.3355(5) 0.4858(2) 0.3458(3) 0.0610(11) Uani 1 1 d . . .
C15 C 0.2063(4) 0.4528(2) 0.3236(3) 0.0579(11) Uani 1 1 d . . .
C16 C 0.1668(5) 0.3898(2) 0.3644(3) 0.0701(12) Uani 1 1 d . . .
H16 H 0.2240 0.3683 0.4109 0.084 Uiso 1 1 calc R . .
C17 C 0.0441(6) 0.3589(2) 0.3368(4) 0.0827(14) Uani 1 1 d . . .
H17 H 0.0146 0.3160 0.3641 0.099 Uiso 1 1 calc R . .
C18 C -0.0344(5) 0.3910(2) 0.2696(3) 0.0781(13) Uani 1 1 d . . .
H18 H -0.1181 0.3697 0.2477 0.094 Uiso 1 1 calc R . .
C19 C 0.0091(4) 0.4558(2) 0.2328(3) 0.0607(11) Uani 1 1 d . . .
C20 C -0.0776(5) 0.4918(2) 0.1654(3) 0.0608(11) Uani 1 1 d . . .
C21 C -0.1559(4) 0.5174(2) 0.1106(3) 0.0587(11) Uani 1 1 d . . .
C22 C -0.2579(4) 0.5455(2) 0.0450(3) 0.0552(10) Uani 1 1 d . . .
C23 C -0.2878(5) 0.5101(2) -0.0363(3) 0.0643(12) Uani 1 1 d . . .
H23 H -0.2372 0.4688 -0.0517 0.077 Uiso 1 1 calc R . .
C24 C -0.3917(5) 0.5347(2) -0.0955(3) 0.0651(12) Uani 1 1 d . . .
H24 H -0.4130 0.5093 -0.1507 0.078 Uiso 1 1 calc R . .
C25 C -0.4646(4) 0.5949(2) -0.0763(2) 0.0534(10) Uani 1 1 d . . .
C26 C -0.4312(5) 0.6316(2) 0.0033(3) 0.0730(13) Uani 1 1 d . . .
H26 H -0.4787 0.6742 0.0167 0.088 Uiso 1 1 calc R . .
C27 C -0.3292(5) 0.6072(2) 0.0640(3) 0.0731(13) Uani 1 1 d . . .
H27 H -0.3078 0.6329 0.1190 0.088 Uiso 1 1 calc R . .
C28 C -0.5807(4) 0.6216(2) -0.1400(3) 0.0626(11) Uani 1 1 d . . .
H28A H -0.5990 0.5860 -0.1890 0.075 Uiso 1 1 calc R . .
H28B H -0.6659 0.6264 -0.1039 0.075 Uiso 1 1 calc R . .
C29 C -0.5950(5) 0.7500 -0.1444(4) 0.0530(14) Uani 1 2 d S . .
C30 C -0.4430(4) 0.68920(19) -0.2516(3) 0.0543(10) Uani 1 1 d . . .
H30A H -0.3517 0.6880 -0.2190 0.065 Uiso 1 1 calc R . .
H30B H -0.4514 0.6458 -0.2897 0.065 Uiso 1 1 calc R . .
C31 C -0.5563(5) 0.7500 -0.3885(3) 0.0563(14) Uani 1 2 d SD . .
C32 C -0.6960(7) 0.7154(4) -0.3638(6) 0.068(2) Uani 0.50 1 d PD A -2
H32A H -0.7409 0.7439 -0.3166 0.102 Uiso 0.50 1 calc PR A -2
H32B H -0.6792 0.6675 -0.3399 0.102 Uiso 0.50 1 calc PR A -2
H32C H -0.7560 0.7129 -0.4193 0.102 Uiso 0.50 1 calc PR A -2
C33 C -0.4917(10) 0.7008(4) -0.4625(5) 0.063(2) Uani 0.50 1 d PD A -2
H33A H -0.5595 0.6925 -0.5129 0.094 Uiso 0.50 1 calc PR A -2
H33B H -0.4657 0.6555 -0.4339 0.094 Uiso 0.50 1 calc PR A -2
H33C H -0.4093 0.7235 -0.4872 0.094 Uiso 0.50 1 calc PR A -2
C34 C -0.5819(11) 0.8219(3) -0.4299(6) 0.066(2) Uani 0.50 1 d PD A -2
H34A H -0.6248 0.8166 -0.4917 0.099 Uiso 0.50 1 calc PR A -2
H34B H -0.4937 0.8471 -0.4348 0.099 Uiso 0.50 1 calc PR A -2
H34C H -0.6437 0.8488 -0.3904 0.099 Uiso 0.50 1 calc PR A -2
N1 N 1.0205(4) 0.68857(17) 0.3469(2) 0.0699(10) Uani 1 1 d . . .
N2 N 1.1051(5) 0.7500 0.2130(4) 0.0747(15) Uani 1 2 d S . .
N3 N 0.1275(3) 0.48724(16) 0.2590(2) 0.0549(9) Uani 1 1 d . . .
N4 N -0.5513(3) 0.68882(16) -0.1831(2) 0.0541(8) Uani 1 1 d . . .
N5 N -0.4489(4) 0.7500 -0.3114(3) 0.0497(11) Uani 1 2 d S . .
O1 O 0.9830(4) 0.7500 0.4810(3) 0.0650(11) Uani 1 2 d S . .
O2 O -0.6783(4) 0.7500 -0.0795(3) 0.0726(12) Uani 1 2 d S . .
C1S C 1.0165(7) 0.7500 0.9724(6) 0.095(2) Uani 1 2 d S . .
H1SA H 1.0974 0.7656 0.9411 0.113 Uiso 0.50 1 d PR . .
H1SB H 1.0159 0.7718 1.0323 0.113 Uiso 0.50 1 d PR . .
Cl1 Cl 1.0186(3) 0.65637(16) 0.9837(2) 0.1126(10) Uani 0.50 1 d P . .
Cl2 Cl 0.8700(8) 0.7737(4) 0.9086(8) 0.131(3) Uani 0.25 1 d P . .
Cl3 Cl 0.876(2) 0.7854(11) 0.9847(17) 0.105(6) Uiso 0.07 1 d P . .
Cl4 Cl 0.957(3) 0.7698(13) 0.8646(14) 0.111(8) Uiso 0.07 1 d P . .
Cl5 Cl 0.904(2) 0.8147(10) 0.9054(12) 0.105(6) Uiso 0.10 1 d P . .

loop_
_atom_site_aniso_label
_atom_site_aniso_U_11
_atom_site_aniso_U_22
_atom_site_aniso_U_33
_atom_site_aniso_U_23
_atom_site_aniso_U_13
_atom_site_aniso_U_12
C1 0.055(4) 0.050(4) 0.079(4) 0.000 0.011(3) 0.000
C2 0.097(4) 0.103(4) 0.062(3) -0.020(3) 0.021(3) -0.026(3)
C3 0.071(4) 0.102(5) 0.063(4) 0.000 -0.001(3) 0.000
C4 0.082(5) 0.163(8) 0.069(4) 0.000 -0.013(4) 0.000
C5 0.085(4) 0.228(7) 0.123(5) -0.086(5) -0.018(4) 0.065(4)
C6 0.073(3) 0.039(2) 0.110(4) -0.001(2) 0.015(3) 0.007(2)
C7 0.066(3) 0.043(2) 0.064(2) -0.0023(19) 0.012(2) 0.003(2)
C8 0.069(3) 0.048(2) 0.087(3) 0.009(2) -0.011(2) 0.004(2)
C9 0.077(3) 0.048(2) 0.077(3) 0.012(2) -0.010(2) -0.005(2)
C10 0.068(3) 0.054(3) 0.046(2) -0.0020(18) 0.0022(19) 0.006(2)
C11 0.076(3) 0.061(3) 0.089(3) 0.016(2) -0.004(3) 0.011(2)
C12 0.083(3) 0.047(2) 0.090(3) 0.015(2) 0.008(3) 0.009(2)
C13 0.077(3) 0.060(3) 0.050(2) -0.002(2) 0.002(2) 0.012(2)
C14 0.068(3) 0.057(3) 0.058(3) -0.001(2) 0.000(2) 0.012(2)
C15 0.067(3) 0.050(2) 0.056(2) -0.004(2) -0.001(2) 0.011(2)
C16 0.090(3) 0.054(3) 0.065(3) 0.010(2) -0.005(2) 0.012(3)
C17 0.099(4) 0.051(3) 0.098(4) 0.022(3) -0.012(3) -0.009(3)
C18 0.089(3) 0.059(3) 0.086(3) 0.011(2) -0.012(3) -0.013(2)
C19 0.073(3) 0.049(2) 0.060(2) 0.004(2) -0.001(2) -0.001(2)
C20 0.070(3) 0.052(2) 0.061(3) 0.002(2) -0.002(2) -0.007(2)
C21 0.070(3) 0.050(2) 0.057(2) 0.001(2) 0.003(2) -0.010(2)
C22 0.060(2) 0.052(2) 0.053(2) 0.0086(19) -0.001(2) -0.010(2)
C23 0.087(3) 0.056(3) 0.049(2) 0.001(2) 0.002(2) 0.003(2)
C24 0.096(3) 0.057(3) 0.042(2) -0.0019(19) -0.002(2) -0.006(2)
C25 0.059(2) 0.053(2) 0.048(2) 0.0083(19) -0.0045(19) -0.014(2)
C26 0.085(3) 0.068(3) 0.066(3) -0.011(2) -0.011(2) 0.012(2)
C27 0.086(3) 0.069(3) 0.063(3) -0.011(2) -0.019(2) 0.007(3)
C28 0.073(3) 0.058(2) 0.056(2) 0.008(2) -0.004(2) -0.015(2)
C29 0.048(3) 0.069(4) 0.041(3) 0.000 -0.003(3) 0.000
C30 0.060(2) 0.050(2) 0.053(2) 0.0055(18) 0.0006(19) 0.0059(19)
C31 0.059(4) 0.054(3) 0.056(3) 0.000 -0.002(3) 0.000
C32 0.052(5) 0.064(5) 0.087(6) -0.009(4) -0.009(4) -0.010(4)
C33 0.086(7) 0.068(6) 0.033(4) -0.006(4) -0.012(4) 0.012(5)
C34 0.092(7) 0.047(5) 0.058(5) 0.000(4) -0.007(5) -0.003(5)
N1 0.085(3) 0.049(2) 0.077(2) -0.0077(18) 0.016(2) -0.0035(18)
N2 0.062(3) 0.081(4) 0.081(4) 0.000 -0.006(3) 0.000
N3 0.062(2) 0.0455(18) 0.0568(19) -0.0039(15) 0.0004(17) -0.0013(16)
N4 0.067(2) 0.0510(19) 0.0444(17) 0.0049(15) 0.0058(16) -0.0021(16)
N5 0.058(3) 0.048(3) 0.043(2) 0.000 -0.002(2) 0.000
O1 0.087(3) 0.048(2) 0.060(3) 0.000 -0.006(2) 0.000
O2 0.062(3) 0.096(3) 0.061(2) 0.000 0.014(2) 0.000
C1S 0.074(5) 0.102(6) 0.108(6) 0.000 -0.005(4) 0.000
Cl1 0.114(2) 0.100(2) 0.124(2) 0.0016(18) 0.0064(19) -0.0232(17)
Cl2 0.085(4) 0.098(7) 0.207(9) 0.034(5) -0.074(5) -0.004(4)

loop_
_atom_type_symbol
_atom_type_description
_atom_type_scat_dispersion_real
_atom_type_scat_dispersion_imag
_atom_type_scat_source
C C 0.0033 0.0016 'International Tables Vol C Tables 4.2.6.8 and 6.1.1.4'
H H 0.0000 0.0000 'International Tables Vol C Tables 4.2.6.8 and 6.1.1.4'
N N 0.0061 0.0033 'International Tables Vol C Tables 4.2.6.8 and 6.1.1.4'
O O 0.0106 0.0060 'International Tables Vol C Tables 4.2.6.8 and 6.1.1.4'
Cl Cl 0.1484 0.1585 'International Tables Vol C Tables 4.2.6.8 and 6.1.1.4'

loop_
_geom_angle_atom_site_label_1
_geom_angle_atom_site_label_2
_geom_angle_atom_site_label_3
_geom_angle
_geom_angle_site_symmetry_1
_geom_angle_site_symmetry_3
O1 C1 N1 122.4(3) . .
O1 C1 N1 122.4(3) . 4_575
N1 C1 N1 115.1(5) . 4_575
N2 C2 N1 112.0(4) . .
N2 C2 H2A 109.2 . .
N1 C2 H2A 109.2 . .
N2 C2 H2B 109.2 . .
N1 C2 H2B 109.2 . .
H2A C2 H2B 107.9 . .
N2 C3 C5 107.7(4) . .
N2 C3 C5 107.7(4) . 4_575
C5 C3 C5 109.8(7) . 4_575
N2 C3 C4 113.4(5) . .
C5 C3 C4 109.1(4) . .
C5 C3 C4 109.1(4) 4_575 .
C3 C4 H4A 109.5 . .
C3 C4 H4B 109.5 . .
H4A C4 H4B 109.5 . .
C3 C4 H4C 109.5 . .
H4A C4 H4C 109.5 . .
H4B C4 H4C 109.5 . .
C3 C5 H5A 109.5 . .
C3 C5 H5B 109.5 . .
H5A C5 H5B 109.5 . .
C3 C5 H5C 109.5 . .
H5A C5 H5C 109.5 . .
H5B C5 H5C 109.5 . .
N1 C6 C7 113.7(4) . .
N1 C6 H6A 108.8 . .
C7 C6 H6A 108.8 . .
N1 C6 H6B 108.8 . .
C7 C6 H6B 108.8 . .
H6A C6 H6B 107.7 . .
C12 C7 C8 116.8(4) . .
C12 C7 C6 123.1(4) . .
C8 C7 C6 120.0(4) . .
C9 C8 C7 121.6(4) . .
C9 C8 H8 119.2 . .
C7 C8 H8 119.2 . .
C8 C9 C10 120.7(4) . .
C8 C9 H9 119.6 . .
C10 C9 H9 119.6 . .
C11 C10 C9 118.1(4) . .
C11 C10 C13 120.5(4) . .
C9 C10 C13 121.4(4) . .
C10 C11 C12 121.3(4) . .
C10 C11 H11 119.4 . .
C12 C11 H11 119.4 . .
C11 C12 C7 121.4(4) . .
C11 C12 H12 119.3 . .
C7 C12 H12 119.3 . .
C14 C13 C10 176.7(4) . .
C13 C14 C15 175.1(4) . .
N3 C15 C16 123.3(4) . .
N3 C15 C14 114.8(4) . .
C16 C15 C14 122.0(4) . .
C17 C16 C15 119.1(4) . .
C17 C16 H16 120.4 . .
C15 C16 H16 120.4 . .
C18 C17 C16 118.8(4) . .
C18 C17 H17 120.6 . .
C16 C17 H17 120.6 . .
C17 C18 C19 119.4(4) . .
C17 C18 H18 120.3 . .
C19 C18 H18 120.3 . .
N3 C19 C18 122.9(4) . .
N3 C19 C20 117.5(3) . .
C18 C19 C20 119.6(4) . .
C21 C20 C19 175.1(4) . .
C20 C21 C22 176.4(4) . .
C23 C22 C27 118.9(4) . .
C23 C22 C21 120.3(4) . .
C27 C22 C21 120.8(4) . .
C22 C23 C24 119.9(4) . .
C22 C23 H23 120.1 . .
C24 C23 H23 120.1 . .
C25 C24 C23 121.6(4) . .
C25 C24 H24 119.2 . .
C23 C24 H24 119.2 . .
C24 C25 C26 118.5(4) . .
C24 C25 C28 122.0(4) . .
C26 C25 C28 119.5(4) . .
C25 C26 C27 120.7(4) . .
C25 C26 H26 119.6 . .
C27 C26 H26 119.6 . .
C26 C27 C22 120.4(4) . .
C26 C27 H27 119.8 . .
C22 C27 H27 119.8 . .
N4 C28 C25 113.7(3) . .
N4 C28 H28A 108.8 . .
C25 C28 H28A 108.8 . .
N4 C28 H28B 108.8 . .
C25 C28 H28B 108.8 . .
H28A C28 H28B 107.7 . .
O2 C29 N4 121.5(2) . 4_575
O2 C29 N4 121.5(2) . .
N4 C29 N4 116.9(5) 4_575 .
N5 C30 N4 113.2(3) . .
N5 C30 H30A 108.9 . .
N4 C30 H30A 108.9 . .
N5 C30 H30B 108.9 . .
N4 C30 H30B 108.9 . .
H30A C30 H30B 107.7 . .
C34 C31 C34 129.4(7) . 4_575
C34 C31 N5 113.5(4) . .
C34 C31 N5 113.5(4) 4_575 .
C34 C31 C32 64.9(5) . 4_575
C34 C31 C32 109.7(6) 4_575 4_575
N5 C31 C32 114.7(4) . 4_575
C34 C31 C32 109.7(6) . .
C34 C31 C32 64.9(5) 4_575 .
N5 C31 C32 114.7(4) . .
C32 C31 C32 49.9(6) 4_575 .
C34 C31 C33 109.3(6) 4_575 4_575
N5 C31 C33 103.1(4) . 4_575
C32 C31 C33 105.8(5) 4_575 4_575
C32 C31 C33 140.9(6) . 4_575
C34 C31 C33 109.3(6) . .
N5 C31 C33 103.1(4) . .
C32 C31 C33 140.9(6) 4_575 .
C32 C31 C33 105.8(5) . .
C33 C31 C33 73.2(8) 4_575 .
C31 C32 H32A 109.5 . .
C31 C32 H32B 109.5 . .
H32A C32 H32B 109.5 . .
C31 C32 H32C 109.5 . .
H32A C32 H32C 109.5 . .
H32B C32 H32C 109.5 . .
C31 C33 H33A 109.5 . .
C31 C33 H33B 109.5 . .
H33A C33 H33B 109.5 . .
C31 C33 H33C 109.5 . .
H33A C33 H33C 109.5 . .
H33B C33 H33C 109.5 . .
C31 C34 H34A 109.5 . .
C31 C34 H34B 109.5 . .
H34A C34 H34B 109.5 . .
C31 C34 H34C 109.5 . .
H34A C34 H34C 109.5 . .
H34B C34 H34C 109.5 . .
C1 N1 C6 117.2(4) . .
C1 N1 C2 122.4(4) . .
C6 N1 C2 119.7(4) . .
C2 N2 C2 108.3(5) 4_575 .
C2 N2 C3 117.8(3) 4_575 .
C2 N2 C3 117.8(3) . .
C19 N3 C15 116.4(3) . .
C29 N4 C28 120.2(3) . .
C29 N4 C30 120.8(3) . .
C28 N4 C30 116.7(3) . .
C30 N5 C30 106.0(4) 4_575 .
C30 N5 C31 117.5(2) 4_575 .
C30 N5 C31 117.5(2) . .

loop_
_geom_bond_atom_site_label_1
_geom_bond_atom_site_label_2
_geom_bond_distance
_geom_bond_site_symmetry_2
C1 O1 1.244(7) .
C1 N1 1.375(5) .
C1 N1 1.375(5) 4_575
C2 N2 1.436(5) .
C2 N1 1.479(5) .
C2 H2A 0.9900 .
C2 H2B 0.9900 .
C3 N2 1.506(8) .
C3 C5 1.524(5) .
C3 C5 1.524(5) 4_575
C3 C4 1.529(6) .
C4 H4A 0.9800 .
C4 H4B 0.9800 .
C4 H4C 0.9800 .
C5 H5A 0.9800 .
C5 H5B 0.9800 .
C5 H5C 0.9800 .
C6 N1 1.452(5) .
C6 C7 1.499(6) .
C6 H6A 0.9900 .
C6 H6B 0.9900 .
C7 C12 1.376(6) .
C7 C8 1.387(5) .
C8 C9 1.364(6) .
C8 H8 0.9500 .
C9 C10 1.379(5) .
C9 H9 0.9500 .
C10 C11 1.361(6) .
C10 C13 1.442(7) .
C11 C12 1.372(6) .
C11 H11 0.9500 .
C12 H12 0.9500 .
C13 C14 1.207(6) .
C14 C15 1.424(6) .
C15 N3 1.357(5) .
C15 C16 1.385(6) .
C16 C17 1.372(6) .
C16 H16 0.9500 .
C17 C18 1.360(6) .
C17 H17 0.9500 .
C18 C19 1.404(6) .
C18 H18 0.9500 .
C19 N3 1.336(5) .
C19 C20 1.439(6) .
C20 C21 1.185(5) .
C21 C22 1.451(6) .
C22 C23 1.376(5) .
C22 C27 1.385(6) .
C23 C24 1.383(6) .
C23 H23 0.9500 .
C24 C25 1.369(6) .
C24 H24 0.9500 .
C25 C26 1.375(5) .
C25 C28 1.520(5) .
C26 C27 1.382(6) .
C26 H26 0.9500 .
C27 H27 0.9500 .
C28 N4 1.445(5) .
C28 H28A 0.9900 .
C28 H28B 0.9900 .
C29 O2 1.253(6) .
C29 N4 1.356(4) 4_575
C29 N4 1.356(4) .
C30 N5 1.438(4) .
C30 N4 1.458(5) .
C30 H30A 0.9900 .
C30 H30B 0.9900 .
C31 C34 1.502(6) .
C31 C34 1.502(6) 4_575
C31 N5 1.504(7) .
C31 C32 1.550(6) 4_575
C31 C32 1.550(6) .
C31 C33 1.559(6) 4_575
C31 C33 1.559(6) .
C32 H32A 0.9800 .
C32 H32B 0.9800 .
C32 H32C 0.9800 .
C33 H33A 0.9800 .
C33 H33B 0.9800 .
C33 H33C 0.9800 .
C34 H34A 0.9800 .
C34 H34B 0.9800 .
C34 H34C 0.9800 .
N2 C2 1.436(5) 4_575
N5 C30 1.438(4) 4_575
C1S Cl3 1.53(2) .
C1S Cl3 1.53(2) 4_575
C1S Cl4 1.69(2) 4_575
C1S Cl4 1.69(2) .
C1S Cl2 1.729(9) .
C1S Cl2 1.729(9) 4_575
C1S Cl1 1.776(3) 4_575
C1S Cl1 1.776(3) .
C1S Cl5 1.887(19) .
C1S Cl5 1.887(19) 4_575
C1S H1SA 0.9600 .
C1S H1SB 0.9600 .
Cl1 Cl5 1.657(19) 4_575
Cl1 Cl3 1.77(2) 4_575
Cl1 Cl2 2.216(8) 4_575
Cl1 Cl4 2.28(2) 4_575
Cl2 Cl5 0.844(17) .
Cl2 Cl2 0.894(15) 4_575
Cl2 Cl4 1.07(2) .
Cl2 Cl3 1.12(2) .
Cl2 Cl4 1.35(2) 4_575
Cl2 Cl3 1.57(2) 4_575
Cl2 Cl5 1.70(2) 4_575
Cl2 Cl1 2.216(8) 4_575
Cl3 Cl5 1.31(3) .
Cl3 Cl3 1.34(4) 4_575
Cl3 Cl2 1.57(2) 4_575
Cl3 Cl1 1.77(2) 4_575
Cl3 Cl4 1.95(3) .
Cl3 Cl4 2.19(3) 4_575
Cl3 Cl5 2.23(3) 4_575
Cl3 H1SB 1.5260 .
Cl4 Cl4 0.75(5) 4_575
Cl4 Cl5 1.16(3) .
Cl4 Cl2 1.35(2) 4_575
Cl4 Cl5 1.78(3) 4_575
Cl4 Cl3 2.19(3) 4_575
Cl4 Cl1 2.28(2) 4_575
Cl4 H1SA 1.7285 .
Cl5 Cl1 1.657(19) 4_575
Cl5 Cl2 1.70(2) 4_575
Cl5 Cl4 1.78(3) 4_575
Cl5 Cl3 2.23(3) 4_575
Cl5 Cl5 2.44(4) 4_575

loop_
_geom_torsion_atom_site_label_1
_geom_torsion_atom_site_label_2
_geom_torsion_atom_site_label_3
_geom_torsion_atom_site_label_4
_geom_torsion
_geom_torsion_site_symmetry_1
_geom_torsion_site_symmetry_4
N1 C6 C7 C12 -11.4(6) . .
N1 C6 C7 C8 168.0(4) . .
C12 C7 C8 C9 -1.5(6) . .
C6 C7 C8 C9 179.1(4) . .
C7 C8 C9 C10 2.6(7) . .
C8 C9 C10 C11 -2.2(6) . .
C8 C9 C10 C13 176.2(4) . .
C9 C10 C11 C12 0.7(6) . .
C13 C10 C11 C12 -177.7(4) . .
C10 C11 C12 C7 0.3(7) . .
C8 C7 C12 C11 0.1(6) . .
C6 C7 C12 C11 179.4(4) . .
N3 C15 C16 C17 2.1(6) . .
C14 C15 C16 C17 -176.8(4) . .
C15 C16 C17 C18 0.5(7) . .
C16 C17 C18 C19 -2.3(7) . .
C17 C18 C19 N3 1.9(7) . .
C17 C18 C19 C20 -176.5(4) . .
C27 C22 C23 C24 -2.8(6) . .
C21 C22 C23 C24 175.7(4) . .
C22 C23 C24 C25 1.5(6) . .
C23 C24 C25 C26 0.9(6) . .
C23 C24 C25 C28 -178.9(4) . .
C24 C25 C26 C27 -1.9(6) . .
C28 C25 C26 C27 177.8(4) . .
C25 C26 C27 C22 0.6(7) . .
C23 C22 C27 C26 1.7(6) . .
C21 C22 C27 C26 -176.7(4) . .
C24 C25 C28 N4 -114.4(4) . .
C26 C25 C28 N4 65.9(5) . .
O1 C1 N1 C6 3.8(7) . .
N1 C1 N1 C6 -177.3(3) 4_575 .
O1 C1 N1 C2 173.8(5) . .
N1 C1 N1 C2 -7.3(8) 4_575 .
C7 C6 N1 C1 93.2(5) . .
C7 C6 N1 C2 -77.1(5) . .
N2 C2 N1 C1 32.8(7) . .
N2 C2 N1 C6 -157.4(4) . .
N1 C2 N2 C2 -55.7(7) . 4_575
N1 C2 N2 C3 81.2(5) . .
C5 C3 N2 C2 -172.8(5) . 4_575
C5 C3 N2 C2 -54.4(6) 4_575 4_575
C4 C3 N2 C2 66.4(4) . 4_575
C5 C3 N2 C2 54.4(6) . .
C5 C3 N2 C2 172.8(5) 4_575 .
C4 C3 N2 C2 -66.4(4) . .
C18 C19 N3 C15 0.5(6) . .
C20 C19 N3 C15 179.0(3) . .
C16 C15 N3 C19 -2.5(5) . .
C14 C15 N3 C19 176.4(3) . .
O2 C29 N4 C28 -10.8(6) . .
N4 C29 N4 C28 173.3(3) 4_575 .
O2 C29 N4 C30 -173.2(4) . .
N4 C29 N4 C30 10.8(7) 4_575 .
C25 C28 N4 C29 -94.6(5) . .
C25 C28 N4 C30 68.5(4) . .
N5 C30 N4 C29 -35.5(5) . .
N5 C30 N4 C28 161.5(3) . .
N4 C30 N5 C30 55.9(5) . 4_575
N4 C30 N5 C31 -77.8(4) . .
C34 C31 N5 C30 35.4(7) . 4_575
C34 C31 N5 C30 -163.8(5) 4_575 4_575
C32 C31 N5 C30 -36.5(5) 4_575 4_575
C32 C31 N5 C30 -91.9(4) . 4_575
C33 C31 N5 C30 78.1(5) 4_575 4_575
C33 C31 N5 C30 153.5(5) . 4_575
C34 C31 N5 C30 163.8(5) . .
C34 C31 N5 C30 -35.4(7) 4_575 .
C32 C31 N5 C30 91.9(4) 4_575 .
C32 C31 N5 C30 36.5(5) . .
C33 C31 N5 C30 -153.5(5) 4_575 .
C33 C31 N5 C30 -78.1(5) . .
